data_4315909
loop_
_publ_author_name
'Andr\'es G. Algarra'
'Manuel G. Basallote'
'M. Jes\'us Fern\'andez-Trujillo'
'Marta Feliz'
'Eva Guillam\'on'
'Rosa Llusar'
'Ivan Sorribes'
'Cristian Vicent'

_publ_contact_author 'Rosa Llusar'
_publ_contact_author_address
;
 Departament de Qu\'imica F\'isica i Anal\'itica, Universitat Jaume I,  
 Av. Sos Baynat s/n,  12071 Castell\'o de la Plana, Spain.
;
_publ_contact_author_email llusar@exp.uji.es
_publ_contact_author_phone '+34 964 728086'
_publ_section_title
;
 Chiral [Mo3S4H3(diphosphine)3]+ Hydrido Clusters and Study of the Effect
 of the Metal Atom on the Kinetics of the Acid-Assisted Substitution of
 the Coordinated Hydride: Mo vs W
;
_journal_name_full 'Inorganic Chemistry'
_journal_page_first 5935
_journal_page_last 5942
_journal_paper_doi 10.1021/ic100381u
_journal_volume 49
_journal_year 2010
_chemical_absolute_configuration syn
_chemical_formula_sum 'C42.5 H85 Br4 Cl P6 S4 W3'
_chemical_formula_weight 1816.81
_chemical_name_systematic
; 
 ? 
;
_space_group_IT_number 4
_symmetry_cell_setting monoclinic
_symmetry_Int_Tables_number 4
_symmetry_space_group_name_Hall 'P 2yb'
_symmetry_space_group_name_H-M 'P 1 21 1'
_atom_sites_solution_hydrogens geom
_atom_sites_solution_primary direct
_atom_sites_solution_secondary difmap
_audit_creation_method SHELXL-97
_cell_angle_alpha 90.00
_cell_angle_beta 98.248(2)
_cell_angle_gamma 90.00
_cell_formula_units_Z 2
_cell_length_a 12.0152(9)
_cell_length_b 19.7370(15)
_cell_length_c 15.0015(12)
_cell_measurement_reflns_used 7390
_cell_measurement_temperature 293(2)
_cell_measurement_theta_max 27.03
_cell_measurement_theta_min 2.28
_cell_volume 3520.7(5)
_computing_cell_refinement 'Bruker SMART'
_computing_data_collection 'Bruker SMART'
_computing_data_reduction 'Bruker SHELXTL'
_computing_molecular_graphics 'Bruker SHELXTL'
_computing_publication_material 'Bruker SHELXTL'
_computing_structure_refinement 'SHELXL-97 (Sheldrick, 1997)'
_computing_structure_solution 'SHELXS-97 (Sheldrick, 1990)'
_diffrn_ambient_temperature 293(2)
_diffrn_measured_fraction_theta_full 0.990
_diffrn_measured_fraction_theta_max 0.990
_diffrn_measurement_device_type 'CCD area detector'
_diffrn_measurement_method 'phi and omega scans'
_diffrn_radiation_monochromator graphite
_diffrn_radiation_source 'fine-focus sealed tube'
_diffrn_radiation_type MoK\a
_diffrn_radiation_wavelength 0.71073
_diffrn_reflns_av_R_equivalents 0.0544
_diffrn_reflns_av_sigmaI/netI 0.1036
_diffrn_reflns_limit_h_max 14
_diffrn_reflns_limit_h_min -10
_diffrn_reflns_limit_k_max 21
_diffrn_reflns_limit_k_min -23
_diffrn_reflns_limit_l_max 12
_diffrn_reflns_limit_l_min -17
_diffrn_reflns_number 19168
_diffrn_reflns_theta_full 25.00
_diffrn_reflns_theta_max 25.00
_diffrn_reflns_theta_min 1.37
_exptl_absorpt_coefficient_mu 7.476
_exptl_absorpt_correction_T_max 1.000000
_exptl_absorpt_correction_T_min 0.574947
_exptl_absorpt_correction_type multi-scan
_exptl_absorpt_process_details 'Bruker SADABS'
_exptl_crystal_colour blue
_exptl_crystal_density_diffrn 1.714
_exptl_crystal_density_method 'not measured'
_exptl_crystal_description prism
_exptl_crystal_F_000 1746
_exptl_crystal_size_max 0.32
_exptl_crystal_size_mid 0.23
_exptl_crystal_size_min 0.18
_refine_diff_density_max 3.943
_refine_diff_density_min -1.502
_refine_diff_density_rms 0.263
_refine_ls_abs_structure_details 'Flack H D (1983), Acta Cryst. A39, 876-881'
_refine_ls_abs_structure_Flack 0.023(15)
_refine_ls_extinction_method none
_refine_ls_goodness_of_fit_ref 0.960
_refine_ls_hydrogen_treatment constr
_refine_ls_matrix_type full
_refine_ls_number_parameters 535
_refine_ls_number_reflns 11606
_refine_ls_number_restraints 10
_refine_ls_restrained_S_all 0.960
_refine_ls_R_factor_all 0.0815
_refine_ls_R_factor_gt 0.0564
_refine_ls_shift/su_max 0.001
_refine_ls_shift/su_mean 0.000
_refine_ls_structure_factor_coef Fsqd
_refine_ls_weighting_details 'calc w=1/[\s^2^(Fo^2^)+(0.1019P)^2^+10.8804P] where P=(Fo^2^+2Fc^2^)/3'
_refine_ls_weighting_scheme calc
_refine_ls_wR_factor_gt 0.1484
_refine_ls_wR_factor_ref 0.1684
_reflns_number_gt 9128
_reflns_number_total 11606
_reflns_threshold_expression >2sigma(I)
_cod_data_source_file ic100381u_si_001_2.cif
_cod_data_source_block '[3]Br0.5CH2Cl2'
_cod_depositor_comments
;
The following automatic conversions were performed:

'_symmetry_cell_setting' value 'Monoclinic' changed to 'monoclinic'
according to the built-in table from CIF Core dictionary named
'cif_core.dic' version 2.4.1 from 2010-06-29.

Automatic conversion script
Id: cif_fix_values 1646 2011-03-28 12:23:43Z adriana 
;
_cod_original_formula_sum 'C42.50 H85 Br4 Cl P6 S4 W3'
_cod_database_code 4315909

loop_
_symmetry_equiv_pos_as_xyz
'x, y, z'
'-x, y+1/2, -z'

loop_
_atom_site_label
_atom_site_type_symbol
_atom_site_fract_x
_atom_site_fract_y
_atom_site_fract_z
_atom_site_U_iso_or_equiv
_atom_site_adp_type
_atom_site_occupancy
_atom_site_symmetry_multiplicity
_atom_site_calc_flag
_atom_site_refinement_flags
_atom_site_disorder_assembly
_atom_site_disorder_group
W1 W 0.59543(6) 0.32484(3) 0.76063(5) 0.02934(18) Uani 1 1 d . . .
W2 W 0.46632(6) 0.23234(3) 0.84223(5) 0.02798(18) Uani 1 1 d . . .
W3 W 0.41983(5) 0.25583(3) 0.65668(5) 0.02849(18) Uani 1 1 d . . .
S1 S 0.5863(4) 0.2064(2) 0.7345(3) 0.0337(11) Uani 1 1 d . . .
S2 S 0.5163(4) 0.3413(2) 0.8891(3) 0.0324(10) Uani 1 1 d . . .
S3 S 0.2951(3) 0.2534(3) 0.7596(3) 0.0343(10) Uani 1 1 d . . .
S4 S 0.4529(4) 0.3704(2) 0.6577(3) 0.0332(10) Uani 1 1 d . . .
Br1 Br 0.74766(16) 0.32097(13) 0.65132(15) 0.0503(5) Uani 1 1 d . . .
Br2 Br 0.62012(18) 0.17083(11) 0.95718(15) 0.0473(5) Uani 1 1 d . . .
Br3 Br 0.38410(18) 0.13270(10) 0.59201(14) 0.0447(5) Uani 1 1 d . . .
P1 P 0.6514(5) 0.4499(3) 0.7653(4) 0.0399(12) Uani 1 1 d . . .
P2 P 0.7894(4) 0.3217(3) 0.8683(4) 0.0426(12) Uani 1 1 d . . .
P3 P 0.3698(4) 0.2416(2) 0.9832(3) 0.0360(11) Uani 1 1 d . . .
P4 P 0.3885(4) 0.1089(2) 0.8531(3) 0.0366(11) Uani 1 1 d . . .
P5 P 0.2349(4) 0.2758(3) 0.5526(3) 0.0372(12) Uani 1 1 d . . .
P6 P 0.4854(4) 0.2637(3) 0.4966(3) 0.0373(11) Uani 1 1 d . . .
C1 C 0.464(2) 0.5022(11) 0.8453(18) 0.067(7) Uani 1 1 d . . .
H1A H 0.4925 0.4821 0.9022 0.100 Uiso 1 1 calc R . .
H1B H 0.4129 0.4711 0.8110 0.100 Uiso 1 1 calc R . .
H1C H 0.4243 0.5432 0.8552 0.100 Uiso 1 1 calc R . .
C2 C 0.557(2) 0.5177(11) 0.7952(14) 0.052(6) Uani 1 1 d . . .
H2 H 0.6044 0.5523 0.8291 0.063 Uiso 1 1 calc R . .
C3 C 0.508(2) 0.5492(12) 0.7007(15) 0.058(6) Uani 1 1 d . . .
H3A H 0.4523 0.5192 0.6684 0.069 Uiso 1 1 calc R . .
H3B H 0.4732 0.5927 0.7086 0.069 Uiso 1 1 calc R . .
C4 C 0.609(2) 0.5578(11) 0.6483(18) 0.065(7) Uani 1 1 d . . .
H4A H 0.6590 0.5936 0.6744 0.078 Uiso 1 1 calc R . .
H4B H 0.5841 0.5683 0.5855 0.078 Uiso 1 1 calc R . .
C5 C 0.673(2) 0.4852(15) 0.6580(19) 0.075(8) Uani 1 1 d . . .
H5 H 0.6385 0.4552 0.6096 0.090 Uiso 1 1 calc R . .
C6 C 0.801(4) 0.4984(18) 0.647(3) 0.136(17) Uani 1 1 d . . .
H6A H 0.8407 0.4561 0.6503 0.203 Uiso 1 1 calc R . .
H6B H 0.8346 0.5280 0.6937 0.203 Uiso 1 1 calc R . .
H6C H 0.8045 0.5190 0.5892 0.203 Uiso 1 1 calc R . .
C7 C 0.7828(17) 0.4614(10) 0.8526(17) 0.057(6) Uani 1 1 d D . .
H7A H 0.8216 0.5026 0.8399 0.068 Uiso 1 1 calc R . .
H7B H 0.7613 0.4653 0.9122 0.068 Uiso 1 1 calc R . .
C8 C 0.8573(18) 0.4036(10) 0.8497(17) 0.054(6) Uani 1 1 d D . .
H8A H 0.9224 0.4093 0.8954 0.065 Uiso 1 1 calc R . .
H8B H 0.8836 0.4025 0.7915 0.065 Uiso 1 1 calc R . .
C9 C 0.865(2) 0.1987(17) 0.795(3) 0.15(2) Uani 1 1 d D . .
H9A H 0.8461 0.2160 0.7353 0.222 Uiso 1 1 calc R . .
H9B H 0.8007 0.1773 0.8139 0.222 Uiso 1 1 calc R . .
H9C H 0.9249 0.1661 0.7965 0.222 Uiso 1 1 calc R . .
C10 C 0.9044(17) 0.2575(14) 0.8602(19) 0.069(7) Uani 1 1 d D . .
H10 H 0.9675 0.2805 0.8384 0.082 Uiso 1 1 calc R . .
C11 C 0.942(2) 0.2348(15) 0.9563(17) 0.080(9) Uani 1 1 d D . .
H11A H 0.9015 0.1940 0.9688 0.096 Uiso 1 1 calc R . .
H11B H 1.0215 0.2250 0.9653 0.096 Uiso 1 1 calc R . .
C12 C 0.917(2) 0.2890(14) 1.0163(18) 0.081(9) Uani 1 1 d D . .
H12A H 0.9701 0.3258 1.0133 0.097 Uiso 1 1 calc R . .
H12B H 0.9268 0.2723 1.0778 0.097 Uiso 1 1 calc R . .
C13 C 0.801(2) 0.3143(11) 0.9913(15) 0.065(7) Uani 1 1 d D . .
H13 H 0.7497 0.2786 1.0050 0.078 Uiso 1 1 calc R . .
C14 C 0.775(2) 0.3754(16) 1.038(2) 0.100(12) Uani 1 1 d D . .
H14A H 0.6975 0.3872 1.0201 0.150 Uiso 1 1 calc R . .
H14B H 0.8220 0.4119 1.0234 0.150 Uiso 1 1 calc R . .
H14C H 0.7880 0.3676 1.1020 0.150 Uiso 1 1 calc R . .
C15 C 0.494(2) 0.1997(11) 1.1563(13) 0.052(6) Uani 1 1 d . . .
H15A H 0.5399 0.1678 1.1298 0.078 Uiso 1 1 calc R . .
H15B H 0.4256 0.1780 1.1670 0.078 Uiso 1 1 calc R . .
H15C H 0.5339 0.2158 1.2123 0.078 Uiso 1 1 calc R . .
C16 C 0.465(3) 0.2620(13) 1.0894(15) 0.068(7) Uani 1 1 d . . .
H16 H 0.5341 0.2828 1.0753 0.082 Uiso 1 1 calc R . .
C17 C 0.401(3) 0.3117(16) 1.1383(19) 0.096(11) Uani 1 1 d . . .
H17A H 0.4523 0.3412 1.1764 0.116 Uiso 1 1 calc R . .
H17B H 0.3532 0.2885 1.1753 0.116 Uiso 1 1 calc R . .
C18 C 0.329(2) 0.3535(15) 1.061(2) 0.090(10) Uani 1 1 d D . .
H18A H 0.2761 0.3823 1.0866 0.108 Uiso 1 1 calc R . .
H18B H 0.3777 0.3822 1.0313 0.108 Uiso 1 1 calc R . .
C19 C 0.2678(16) 0.3080(11) 0.9960(15) 0.050(6) Uani 1 1 d D . .
H19 H 0.2084 0.2871 1.0253 0.060 Uiso 1 1 calc R . .
C20 C 0.212(2) 0.3467(15) 0.9205(16) 0.086(11) Uani 1 1 d . . .
H20A H 0.1721 0.3165 0.8771 0.130 Uiso 1 1 calc R . .
H20B H 0.2674 0.3713 0.8931 0.130 Uiso 1 1 calc R . .
H20C H 0.1605 0.3780 0.9413 0.130 Uiso 1 1 calc R . .
C21 C 0.295(2) 0.1622(12) 0.9980(16) 0.058(6) Uani 1 1 d . . .
H21A H 0.2875 0.1571 1.0611 0.070 Uiso 1 1 calc R . .
H21B H 0.2200 0.1650 0.9643 0.070 Uiso 1 1 calc R . .
C22 C 0.3527(17) 0.1008(10) 0.9676(12) 0.038(5) Uani 1 1 d . . .
H22A H 0.3042 0.0618 0.9699 0.045 Uiso 1 1 calc R . .
H22B H 0.4211 0.0927 1.0091 0.045 Uiso 1 1 calc R . .
C23 C 0.574(2) 0.0355(15) 0.791(3) 0.100(11) Uani 1 1 d . . .
H23A H 0.6229 0.0695 0.8205 0.149 Uiso 1 1 calc R . .
H23B H 0.5545 0.0467 0.7285 0.149 Uiso 1 1 calc R . .
H23C H 0.6109 -0.0077 0.7967 0.149 Uiso 1 1 calc R . .
C24 C 0.464(2) 0.0320(10) 0.8363(17) 0.059(7) Uani 1 1 d D . .
H24 H 0.4740 0.0038 0.8906 0.071 Uiso 1 1 calc R . .
C25 C 0.394(3) -0.007(2) 0.752(4) 0.31(6) Uani 1 1 d D . .
H25A H 0.4100 0.0112 0.6955 0.377 Uiso 1 1 calc R . .
H25B H 0.4108 -0.0553 0.7545 0.377 Uiso 1 1 calc R . .
C26 C 0.272(4) 0.0072(12) 0.767(3) 0.17(3) Uani 1 1 d D . .
H26A H 0.2201 -0.0086 0.7158 0.200 Uiso 1 1 calc R . .
H26B H 0.2552 -0.0167 0.8203 0.200 Uiso 1 1 calc R . .
C27 C 0.259(2) 0.0800(11) 0.7788(14) 0.053(6) Uani 1 1 d D . .
H27 H 0.2627 0.1001 0.7196 0.063 Uiso 1 1 calc R . .
C28 C 0.142(2) 0.1052(16) 0.8065(19) 0.078(9) Uani 1 1 d . . .
H28A H 0.1408 0.1538 0.8067 0.117 Uiso 1 1 calc R . .
H28B H 0.1352 0.0886 0.8656 0.117 Uiso 1 1 calc R . .
H28C H 0.0814 0.0884 0.7640 0.117 Uiso 1 1 calc R . .
C29 C 0.181(3) 0.4107(14) 0.613(3) 0.113(14) Uani 1 1 d D . .
H29A H 0.2382 0.4284 0.5805 0.169 Uiso 1 1 calc R . .
H29B H 0.2139 0.4006 0.6736 0.169 Uiso 1 1 calc R . .
H29C H 0.1227 0.4437 0.6134 0.169 Uiso 1 1 calc R . .
C30 C 0.1345(19) 0.3490(11) 0.5690(17) 0.064(7) Uani 1 1 d D . .
H30 H 0.1006 0.3627 0.5084 0.076 Uiso 1 1 calc R . .
C31 C 0.042(2) 0.3183(19) 0.611(2) 0.092(10) Uani 1 1 d . . .
H31A H -0.0236 0.3472 0.6030 0.110 Uiso 1 1 calc R . .
H31B H 0.0656 0.3112 0.6750 0.110 Uiso 1 1 calc R . .
C32 C 0.0165(17) 0.2478(17) 0.560(2) 0.089(10) Uani 1 1 d . . .
H32A H -0.0331 0.2210 0.5919 0.107 Uiso 1 1 calc R . .
H32B H -0.0218 0.2562 0.4998 0.107 Uiso 1 1 calc R . .
C33 C 0.1243(18) 0.2078(14) 0.5547(15) 0.060(7) Uani 1 1 d . . .
H33 H 0.1427 0.1788 0.6079 0.072 Uiso 1 1 calc R . .
C34 C 0.104(2) 0.1662(16) 0.472(2) 0.090(10) Uani 1 1 d . . .
H34A H 0.1709 0.1411 0.4651 0.136 Uiso 1 1 calc R . .
H34B H 0.0848 0.1952 0.4205 0.136 Uiso 1 1 calc R . .
H34C H 0.0434 0.1352 0.4759 0.136 Uiso 1 1 calc R . .
C35 C 0.2576(18) 0.2931(14) 0.4343(14) 0.059(6) Uani 1 1 d . . .
H35A H 0.1908 0.2807 0.3932 0.070 Uiso 1 1 calc R . .
H35B H 0.2718 0.3410 0.4268 0.070 Uiso 1 1 calc R . .
C36 C 0.3595(16) 0.2510(12) 0.4130(12) 0.048(5) Uani 1 1 d . . .
H36A H 0.3766 0.2637 0.3540 0.058 Uiso 1 1 calc R . .
H36B H 0.3397 0.2034 0.4110 0.058 Uiso 1 1 calc R . .
C37 C 0.455(3) 0.4024(15) 0.420(2) 0.088(10) Uani 1 1 d . . .
H37A H 0.4120 0.4140 0.4667 0.132 Uiso 1 1 calc R . .
H37B H 0.4060 0.3875 0.3676 0.132 Uiso 1 1 calc R . .
H37C H 0.4967 0.4415 0.4049 0.132 Uiso 1 1 calc R . .
C38 C 0.540(2) 0.3437(12) 0.4538(14) 0.055(6) Uani 1 1 d . . .
H38 H 0.5918 0.3627 0.5042 0.066 Uiso 1 1 calc R . .
C39 C 0.615(3) 0.3236(18) 0.3812(17) 0.082(9) Uani 1 1 d . . .
H39A H 0.5697 0.3168 0.3232 0.099 Uiso 1 1 calc R . .
H39B H 0.6704 0.3586 0.3753 0.099 Uiso 1 1 calc R . .
C40 C 0.675(2) 0.2561(16) 0.4154(19) 0.077(8) Uani 1 1 d . . .
H40A H 0.7369 0.2660 0.4627 0.092 Uiso 1 1 calc R . .
H40B H 0.7057 0.2342 0.3663 0.092 Uiso 1 1 calc R . .
C41 C 0.590(2) 0.2076(12) 0.4524(15) 0.058(6) Uani 1 1 d . . .
H41 H 0.5503 0.1819 0.4015 0.070 Uiso 1 1 calc R . .
C42 C 0.6539(19) 0.1577(12) 0.5176(16) 0.056(6) Uani 1 1 d . . .
H42A H 0.6019 0.1273 0.5398 0.084 Uiso 1 1 calc R . .
H42B H 0.6952 0.1819 0.5671 0.084 Uiso 1 1 calc R . .
H42C H 0.7052 0.1323 0.4871 0.084 Uiso 1 1 calc R . .
Br10 Br 0.1560(3) 0.1800(2) 0.2039(2) 0.1033(12) Uani 1 1 d . . .
C100 C 0.8873(3) 0.1558(2) 0.2738(2) 0.11(2) Uiso 0.50 1 d PR . .
H10A H 0.9534 0.1422 0.2479 0.133 Uiso 0.50 1 d PR . .
H10B H 0.9098 0.1899 0.3194 0.133 Uiso 0.50 1 d PR . .
Cl10 Cl 0.7895(3) 0.1882(2) 0.1925(2) 0.143(8) Uiso 0.50 1 d PR . .
Cl11 Cl 0.8342(3) 0.0899(2) 0.3198(2) 0.197(13) Uiso 0.50 1 d PR . .

loop_
_atom_site_aniso_label
_atom_site_aniso_U_11
_atom_site_aniso_U_22
_atom_site_aniso_U_33
_atom_site_aniso_U_23
_atom_site_aniso_U_13
_atom_site_aniso_U_12
W1 0.0297(3) 0.0297(4) 0.0283(4) -0.0002(3) 0.0029(3) -0.0016(3)
W2 0.0336(4) 0.0274(4) 0.0230(4) 0.0000(3) 0.0043(3) 0.0002(3)
W3 0.0302(3) 0.0332(4) 0.0217(4) -0.0010(3) 0.0025(3) 0.0009(3)
S1 0.036(2) 0.033(2) 0.031(3) -0.001(2) 0.002(2) 0.0021(19)
S2 0.042(2) 0.028(2) 0.028(2) -0.0044(19) 0.0075(19) -0.0038(18)
S3 0.032(2) 0.042(3) 0.028(2) 0.007(2) 0.0020(17) 0.008(2)
S4 0.039(2) 0.033(2) 0.026(2) 0.0006(19) -0.001(2) 0.0052(19)
Br1 0.0426(10) 0.0639(14) 0.0467(12) -0.0047(11) 0.0149(9) -0.0072(10)
Br2 0.0510(12) 0.0457(12) 0.0406(12) 0.0050(10) -0.0088(9) 0.0056(9)
Br3 0.0589(12) 0.0374(11) 0.0376(11) -0.0073(9) 0.0062(9) -0.0052(9)
P1 0.051(3) 0.036(3) 0.032(3) -0.001(2) 0.002(2) -0.008(2)
P2 0.032(2) 0.053(3) 0.041(3) 0.002(3) 0.001(2) -0.004(2)
P3 0.050(3) 0.034(3) 0.026(2) -0.005(2) 0.010(2) -0.007(2)
P4 0.050(3) 0.030(3) 0.030(3) 0.000(2) 0.004(2) -0.004(2)
P5 0.037(2) 0.046(3) 0.027(3) 0.004(2) -0.001(2) 0.002(2)
P6 0.039(2) 0.043(3) 0.030(3) -0.001(2) 0.007(2) -0.004(2)
C1 0.11(2) 0.030(12) 0.067(17) 0.013(11) 0.025(15) -0.025(12)
C2 0.087(17) 0.038(12) 0.032(12) 0.005(9) 0.007(11) 0.004(11)
C3 0.084(17) 0.047(13) 0.038(13) 0.001(11) -0.007(12) 0.005(12)
C4 0.091(19) 0.040(13) 0.062(17) 0.011(12) 0.007(14) -0.007(12)
C5 0.083(18) 0.080(19) 0.063(18) 0.023(15) 0.008(15) -0.007(15)
C6 0.21(4) 0.09(3) 0.13(3) 0.00(2) 0.12(3) -0.06(3)
C7 0.059(13) 0.044(13) 0.060(15) -0.005(11) -0.018(11) -0.024(11)
C8 0.055(13) 0.044(13) 0.059(15) 0.005(11) -0.002(11) -0.018(10)
C9 0.028(13) 0.12(3) 0.30(6) 0.02(4) 0.04(2) 0.013(16)
C10 0.032(10) 0.067(15) 0.11(2) -0.006(17) 0.009(12) -0.005(11)
C11 0.070(15) 0.10(2) 0.064(17) -0.021(17) -0.026(13) 0.035(16)
C12 0.076(17) 0.09(2) 0.065(18) -0.001(16) -0.036(15) -0.003(15)
C13 0.093(18) 0.046(14) 0.048(14) -0.010(11) -0.016(13) -0.014(12)
C14 0.067(17) 0.14(3) 0.08(2) -0.06(2) -0.009(15) -0.030(19)
C15 0.088(16) 0.044(12) 0.021(10) -0.005(9) -0.004(10) 0.009(11)
C16 0.13(2) 0.045(13) 0.032(12) 0.000(11) 0.009(13) 0.008(15)
C17 0.13(3) 0.09(2) 0.058(18) -0.051(17) -0.009(18) 0.03(2)
C18 0.074(18) 0.09(2) 0.12(3) -0.02(2) 0.052(18) -0.010(16)
C19 0.028(10) 0.054(14) 0.065(15) 0.003(11) -0.005(10) -0.004(9)
C20 0.10(2) 0.12(2) 0.042(14) 0.015(14) 0.019(14) 0.089(19)
C21 0.071(15) 0.063(15) 0.046(14) -0.012(12) 0.024(12) -0.016(12)
C22 0.051(11) 0.037(10) 0.023(10) 0.010(8) -0.005(8) -0.007(8)
C23 0.075(19) 0.064(19) 0.17(4) 0.02(2) 0.05(2) 0.009(15)
C24 0.092(18) 0.024(11) 0.065(17) -0.004(11) 0.022(14) 0.000(11)
C25 0.09(3) 0.13(4) 0.72(16) -0.27(7) 0.04(5) 0.02(3)
C26 0.33(7) 0.07(2) 0.08(3) 0.01(2) -0.04(3) -0.10(3)
C27 0.072(15) 0.062(15) 0.021(11) 0.000(10) -0.005(10) -0.015(12)
C28 0.056(15) 0.11(2) 0.070(18) -0.028(16) 0.004(13) -0.041(15)
C29 0.09(2) 0.07(2) 0.16(4) -0.05(2) -0.01(2) 0.038(17)
C30 0.059(14) 0.066(16) 0.057(15) 0.009(13) -0.025(12) 0.013(12)
C31 0.043(13) 0.12(3) 0.12(3) -0.02(2) 0.025(15) 0.004(16)
C32 0.027(10) 0.12(3) 0.11(2) 0.01(2) -0.011(12) 0.001(15)
C33 0.048(12) 0.094(19) 0.042(13) -0.028(13) 0.020(10) -0.032(12)
C34 0.064(16) 0.08(2) 0.12(3) -0.030(19) -0.013(17) -0.024(14)
C35 0.042(11) 0.093(18) 0.039(13) -0.007(12) 0.001(10) 0.008(11)
C36 0.054(11) 0.072(15) 0.016(9) -0.006(10) -0.005(8) -0.018(11)
C37 0.09(2) 0.070(18) 0.11(3) 0.046(18) 0.039(19) 0.015(15)
C38 0.078(15) 0.066(16) 0.026(11) -0.007(10) 0.023(10) -0.011(12)
C39 0.11(2) 0.10(2) 0.039(14) -0.010(16) 0.037(14) -0.02(2)
C40 0.057(14) 0.10(2) 0.082(19) -0.032(18) 0.032(13) -0.008(15)
C41 0.085(16) 0.057(14) 0.033(12) -0.026(11) 0.009(11) -0.005(12)
C42 0.061(13) 0.056(14) 0.049(14) 0.001(11) 0.001(11) 0.003(11)
Br10 0.084(2) 0.166(4) 0.0634(19) 0.011(2) 0.0225(16) 0.007(2)

loop_
_atom_type_symbol
_atom_type_description
_atom_type_scat_dispersion_real
_atom_type_scat_dispersion_imag
_atom_type_scat_source
C C 0.0033 0.0016 'International Tables Vol C Tables 4.2.6.8 and 6.1.1.4'
H H 0.0000 0.0000 'International Tables Vol C Tables 4.2.6.8 and 6.1.1.4'
P P 0.1023 0.0942 'International Tables Vol C Tables 4.2.6.8 and 6.1.1.4'
S S 0.1246 0.1234 'International Tables Vol C Tables 4.2.6.8 and 6.1.1.4'
Br Br -0.2901 2.4595 'International Tables Vol C Tables 4.2.6.8 and 6.1.1.4'
W W -0.8490 6.8722 'International Tables Vol C Tables 4.2.6.8 and 6.1.1.4'
Cl Cl 0.1484 0.1585 'International Tables Vol C Tables 4.2.6.8 and 6.1.1.4'

loop_
_geom_angle_atom_site_label_1
_geom_angle_atom_site_label_2
_geom_angle_atom_site_label_3
_geom_angle
_geom_angle_site_symmetry_1
_geom_angle_site_symmetry_3
_geom_angle_publ_flag
S2 W1 S4 98.60(17) . . ?
S2 W1 S1 105.28(17) . . ?
S4 W1 S1 105.10(17) . . ?
S2 W1 P1 88.85(17) . . ?
S4 W1 P1 79.03(17) . . ?
S1 W1 P1 164.25(18) . . ?
S2 W1 Br1 159.94(13) . . ?
S4 W1 Br1 96.29(13) . . ?
S1 W1 Br1 83.57(14) . . ?
P1 W1 Br1 80.85(14) . . ?
S2 W1 P2 85.71(17) . . ?
S4 W1 P2 157.00(18) . . ?
S1 W1 P2 95.38(18) . . ?
P1 W1 P2 78.47(18) . . ?
Br1 W1 P2 75.42(13) . . ?
S2 W1 W2 53.10(11) . . ?
S4 W1 W2 98.17(13) . . ?
S1 W1 W2 53.96(12) . . ?
P1 W1 W2 141.32(13) . . ?
Br1 W1 W2 137.36(6) . . ?
P2 W1 W2 102.36(13) . . ?
S2 W1 W3 99.63(12) . . ?
S4 W1 W3 52.41(12) . . ?
S1 W1 W3 54.07(11) . . ?
P1 W1 W3 131.38(12) . . ?
Br1 W1 W3 100.09(5) . . ?
P2 W1 W3 149.39(14) . . ?
W2 W1 W3 60.17(2) . . ?
S3 W2 S2 99.80(18) . . ?
S3 W2 S1 104.96(16) . . ?
S2 W2 S1 104.51(17) . . ?
S3 W2 P3 87.46(16) . . ?
S2 W2 P3 79.13(16) . . ?
S1 W2 P3 166.01(16) . . ?
S3 W2 P4 84.34(18) . . ?
S2 W2 P4 157.42(16) . . ?
S1 W2 P4 95.69(17) . . ?
P3 W2 P4 78.88(16) . . ?
S3 W2 Br2 158.72(14) . . ?
S2 W2 Br2 95.85(12) . . ?
S1 W2 Br2 84.77(13) . . ?
P3 W2 Br2 81.41(13) . . ?
P4 W2 Br2 75.78(12) . . ?
S3 W2 W1 99.04(13) . . ?
S2 W2 W1 52.33(12) . . ?
S1 W2 W1 53.93(12) . . ?
P3 W2 W1 131.46(11) . . ?
P4 W2 W1 149.40(12) . . ?
Br2 W2 W1 101.93(6) . . ?
S3 W2 W3 52.69(11) . . ?
S2 W2 W3 98.87(12) . . ?
S1 W2 W3 53.97(11) . . ?
P3 W2 W3 139.51(12) . . ?
P4 W2 W3 101.17(11) . . ?
Br2 W2 W3 138.45(6) . . ?
W1 W2 W3 59.95(2) . . ?
S4 W3 S3 98.32(19) . . ?
S4 W3 S1 105.54(17) . . ?
S3 W3 S1 104.18(16) . . ?
S4 W3 P5 89.23(17) . . ?
S3 W3 P5 79.67(16) . . ?
S1 W3 P5 163.79(17) . . ?
S4 W3 Br3 158.75(13) . . ?
S3 W3 Br3 98.10(14) . . ?
S1 W3 Br3 83.31(13) . . ?
P5 W3 Br3 80.55(13) . . ?
S4 W3 P6 82.77(17) . . ?
S3 W3 P6 157.02(15) . . ?
S1 W3 P6 97.54(16) . . ?
P5 W3 P6 77.39(16) . . ?
Br3 W3 P6 76.86(13) . . ?
S4 W3 W1 53.08(11) . . ?
S3 W3 W1 98.51(12) . . ?
S1 W3 W1 53.85(11) . . ?
P5 W3 W1 141.89(12) . . ?
Br3 W3 W1 136.67(5) . . ?
P6 W3 W1 100.33(11) . . ?
S4 W3 W2 98.44(12) . . ?
S3 W3 W2 52.07(10) . . ?
S1 W3 W2 53.78(12) . . ?
P5 W3 W2 131.71(12) . . ?
Br3 W3 W2 102.28(5) . . ?
P6 W3 W2 150.75(11) . . ?
W1 W3 W2 59.88(2) . . ?
W1 S1 W2 72.12(14) . . ?
W1 S1 W3 72.08(13) . . ?
W2 S1 W3 72.24(13) . . ?
W1 S2 W2 74.58(13) . . ?
W2 S3 W3 75.24(13) . . ?
W3 S4 W1 74.51(14) . . ?
C5 P1 C2 96.1(12) . . ?
C5 P1 C7 110.8(12) . . ?
C2 P1 C7 102.7(10) . . ?
C5 P1 W1 114.8(10) . . ?
C2 P1 W1 122.6(8) . . ?
C7 P1 W1 108.7(7) . . ?
C13 P2 C8 104.4(11) . . ?
C13 P2 C10 93.4(12) . . ?
C8 P2 C10 103.6(11) . . ?
C13 P2 W1 123.5(9) . . ?
C8 P2 W1 104.9(7) . . ?
C10 P2 W1 124.4(8) . . ?
C19 P3 C21 104.6(11) . . ?
C19 P3 C16 95.3(11) . . ?
C21 P3 C16 109.3(12) . . ?
C19 P3 W2 122.0(8) . . ?
C21 P3 W2 109.1(7) . . ?
C16 P3 W2 115.3(9) . . ?
C24 P4 C22 104.3(10) . . ?
C24 P4 C27 92.9(10) . . ?
C22 P4 C27 104.1(10) . . ?
C24 P4 W2 125.7(8) . . ?
C22 P4 W2 105.8(6) . . ?
C27 P4 W2 121.4(7) . . ?
C35 P5 C33 110.1(11) . . ?
C35 P5 C30 99.5(11) . . ?
C33 P5 C30 94.4(11) . . ?
C35 P5 W3 112.1(7) . . ?
C33 P5 W3 115.5(9) . . ?
C30 P5 W3 123.0(7) . . ?
C36 P6 C38 100.2(10) . . ?
C36 P6 C41 101.9(10) . . ?
C38 P6 C41 95.1(11) . . ?
C36 P6 W3 106.8(6) . . ?
C38 P6 W3 122.1(7) . . ?
C41 P6 W3 126.4(8) . . ?
C2 C1 H1A 109.5 . . ?
C2 C1 H1B 109.5 . . ?
H1A C1 H1B 109.5 . . ?
C2 C1 H1C 109.5 . . ?
H1A C1 H1C 109.5 . . ?
H1B C1 H1C 109.5 . . ?
C1 C2 C3 109(2) . . ?
C1 C2 P1 120.8(17) . . ?
C3 C2 P1 103.3(15) . . ?
C1 C2 H2 107.8 . . ?
C3 C2 H2 107.8 . . ?
P1 C2 H2 107.8 . . ?
C4 C3 C2 106.0(19) . . ?
C4 C3 H3A 110.5 . . ?
C2 C3 H3A 110.5 . . ?
C4 C3 H3B 110.5 . . ?
C2 C3 H3B 110.5 . . ?
H3A C3 H3B 108.7 . . ?
C3 C4 C5 104.5(19) . . ?
C3 C4 H4A 110.8 . . ?
C5 C4 H4A 110.8 . . ?
C3 C4 H4B 110.8 . . ?
C5 C4 H4B 110.8 . . ?
H4A C4 H4B 108.9 . . ?
C6 C5 C4 107(2) . . ?
C6 C5 P1 115(2) . . ?
C4 C5 P1 107(2) . . ?
C6 C5 H5 109.1 . . ?
C4 C5 H5 109.1 . . ?
P1 C5 H5 109.1 . . ?
C5 C6 H6A 109.5 . . ?
C5 C6 H6B 109.5 . . ?
H6A C6 H6B 109.5 . . ?
C5 C6 H6C 109.5 . . ?
H6A C6 H6C 109.5 . . ?
H6B C6 H6C 109.5 . . ?
C8 C7 P1 109.7(14) . . ?
C8 C7 H7A 109.7 . . ?
P1 C7 H7A 109.7 . . ?
C8 C7 H7B 109.7 . . ?
P1 C7 H7B 109.7 . . ?
H7A C7 H7B 108.2 . . ?
C7 C8 P2 113.2(15) . . ?
C7 C8 H8A 108.9 . . ?
P2 C8 H8A 108.9 . . ?
C7 C8 H8B 108.9 . . ?
P2 C8 H8B 108.9 . . ?
H8A C8 H8B 107.7 . . ?
C10 C9 H9A 109.5 . . ?
C10 C9 H9B 109.5 . . ?
H9A C9 H9B 109.5 . . ?
C10 C9 H9C 109.5 . . ?
H9A C9 H9C 109.5 . . ?
H9B C9 H9C 109.5 . . ?
C11 C10 C9 114(3) . . ?
C11 C10 P2 104.8(17) . . ?
C9 C10 P2 112.7(16) . . ?
C11 C10 H10 108.5 . . ?
C9 C10 H10 108.5 . . ?
P2 C10 H10 108.5 . . ?
C12 C11 C10 108(2) . . ?
C12 C11 H11A 110.0 . . ?
C10 C11 H11A 110.0 . . ?
C12 C11 H11B 110.0 . . ?
C10 C11 H11B 110.0 . . ?
H11A C11 H11B 108.4 . . ?
C11 C12 C13 111(2) . . ?
C11 C12 H12A 109.5 . . ?
C13 C12 H12A 109.5 . . ?
C11 C12 H12B 109.5 . . ?
C13 C12 H12B 109.5 . . ?
H12A C12 H12B 108.0 . . ?
C14 C13 C12 115(2) . . ?
C14 C13 P2 115(2) . . ?
C12 C13 P2 102.5(19) . . ?
C14 C13 H13 107.9 . . ?
C12 C13 H13 107.9 . . ?
P2 C13 H13 107.9 . . ?
C13 C14 H14A 109.5 . . ?
C13 C14 H14B 109.5 . . ?
H14A C14 H14B 109.5 . . ?
C13 C14 H14C 109.5 . . ?
H14A C14 H14C 109.5 . . ?
H14B C14 H14C 109.5 . . ?
C16 C15 H15A 109.5 . . ?
C16 C15 H15B 109.5 . . ?
H15A C15 H15B 109.5 . . ?
C16 C15 H15C 109.5 . . ?
H15A C15 H15C 109.5 . . ?
H15B C15 H15C 109.5 . . ?
C17 C16 C15 106(2) . . ?
C17 C16 P3 106(2) . . ?
C15 C16 P3 115.1(17) . . ?
C17 C16 H16 109.9 . . ?
C15 C16 H16 109.9 . . ?
P3 C16 H16 109.9 . . ?
C16 C17 C18 104(2) . . ?
C16 C17 H17A 110.9 . . ?
C18 C17 H17A 110.9 . . ?
C16 C17 H17B 110.9 . . ?
C18 C17 H17B 110.9 . . ?
H17A C17 H17B 108.9 . . ?
C19 C18 C17 110(2) . . ?
C19 C18 H18A 109.6 . . ?
C17 C18 H18A 109.6 . . ?
C19 C18 H18B 109.6 . . ?
C17 C18 H18B 109.6 . . ?
H18A C18 H18B 108.2 . . ?
C18 C19 C20 109(2) . . ?
C18 C19 P3 103.6(16) . . ?
C20 C19 P3 122.6(17) . . ?
C18 C19 H19 106.8 . . ?
C20 C19 H19 106.8 . . ?
P3 C19 H19 106.8 . . ?
C19 C20 H20A 109.5 . . ?
C19 C20 H20B 109.5 . . ?
H20A C20 H20B 109.5 . . ?
C19 C20 H20C 109.5 . . ?
H20A C20 H20C 109.5 . . ?
H20B C20 H20C 109.5 . . ?
C22 C21 P3 113.5(15) . . ?
C22 C21 H21A 108.9 . . ?
P3 C21 H21A 108.9 . . ?
C22 C21 H21B 108.9 . . ?
P3 C21 H21B 108.9 . . ?
H21A C21 H21B 107.7 . . ?
C21 C22 P4 113.2(14) . . ?
C21 C22 H22A 108.9 . . ?
P4 C22 H22A 108.9 . . ?
C21 C22 H22B 108.9 . . ?
P4 C22 H22B 108.9 . . ?
H22A C22 H22B 107.7 . . ?
C24 C23 H23A 109.5 . . ?
C24 C23 H23B 109.5 . . ?
H23A C23 H23B 109.5 . . ?
C24 C23 H23C 109.5 . . ?
H23A C23 H23C 109.5 . . ?
H23B C23 H23C 109.5 . . ?
C25 C24 C23 93(3) . . ?
C25 C24 P4 107.6(18) . . ?
C23 C24 P4 119.5(18) . . ?
C25 C24 H24 111.6 . . ?
C23 C24 H24 111.6 . . ?
P4 C24 H24 111.6 . . ?
C26 C25 C24 101(3) . . ?
C26 C25 H25A 111.5 . . ?
C24 C25 H25A 111.5 . . ?
C26 C25 H25B 111.5 . . ?
C24 C25 H25B 111.5 . . ?
H25A C25 H25B 109.3 . . ?
C27 C26 C25 109(3) . . ?
C27 C26 H26A 110.0 . . ?
C25 C26 H26A 110.0 . . ?
C27 C26 H26B 110.0 . . ?
C25 C26 H26B 110.0 . . ?
H26A C26 H26B 108.4 . . ?
C26 C27 C28 117(3) . . ?
C26 C27 P4 106(2) . . ?
C28 C27 P4 115.9(15) . . ?
C26 C27 H27 105.7 . . ?
C28 C27 H27 105.7 . . ?
P4 C27 H27 105.7 . . ?
C27 C28 H28A 109.5 . . ?
C27 C28 H28B 109.5 . . ?
H28A C28 H28B 109.5 . . ?
C27 C28 H28C 109.5 . . ?
H28A C28 H28C 109.5 . . ?
H28B C28 H28C 109.5 . . ?
C30 C29 H29A 109.5 . . ?
C30 C29 H29B 109.5 . . ?
H29A C29 H29B 109.5 . . ?
C30 C29 H29C 109.5 . . ?
H29A C29 H29C 109.5 . . ?
H29B C29 H29C 109.5 . . ?
C29 C30 C31 114(3) . . ?
C29 C30 P5 118.5(17) . . ?
C31 C30 P5 105.6(19) . . ?
C29 C30 H30 105.8 . . ?
C31 C30 H30 105.8 . . ?
P5 C30 H30 105.8 . . ?
C30 C31 C32 105(2) . . ?
C30 C31 H31A 110.7 . . ?
C32 C31 H31A 110.7 . . ?
C30 C31 H31B 110.7 . . ?
C32 C31 H31B 110.7 . . ?
H31A C31 H31B 108.8 . . ?
C33 C32 C31 111.6(18) . . ?
C33 C32 H32A 109.3 . . ?
C31 C32 H32A 109.3 . . ?
C33 C32 H32B 109.3 . . ?
C31 C32 H32B 109.3 . . ?
H32A C32 H32B 108.0 . . ?
C34 C33 C32 107(2) . . ?
C34 C33 P5 114.2(17) . . ?
C32 C33 P5 103.7(19) . . ?
C34 C33 H33 110.5 . . ?
C32 C33 H33 110.5 . . ?
P5 C33 H33 110.5 . . ?
C33 C34 H34A 109.5 . . ?
C33 C34 H34B 109.5 . . ?
H34A C34 H34B 109.5 . . ?
C33 C34 H34C 109.5 . . ?
H34A C34 H34C 109.5 . . ?
H34B C34 H34C 109.5 . . ?
C36 C35 P5 109.1(15) . . ?
C36 C35 H35A 109.9 . . ?
P5 C35 H35A 109.9 . . ?
C36 C35 H35B 109.9 . . ?
P5 C35 H35B 109.9 . . ?
H35A C35 H35B 108.3 . . ?
C35 C36 P6 112.6(14) . . ?
C35 C36 H36A 109.1 . . ?
P6 C36 H36A 109.1 . . ?
C35 C36 H36B 109.1 . . ?
P6 C36 H36B 109.1 . . ?
H36A C36 H36B 107.8 . . ?
C38 C37 H37A 109.5 . . ?
C38 C37 H37B 109.5 . . ?
H37A C37 H37B 109.5 . . ?
C38 C37 H37C 109.5 . . ?
H37A C37 H37C 109.5 . . ?
H37B C37 H37C 109.5 . . ?
C39 C38 C37 112(2) . . ?
C39 C38 P6 107.2(19) . . ?
C37 C38 P6 119.2(17) . . ?
C39 C38 H38 105.9 . . ?
C37 C38 H38 105.9 . . ?
P6 C38 H38 105.9 . . ?
C40 C39 C38 106(2) . . ?
C40 C39 H39A 110.6 . . ?
C38 C39 H39A 110.6 . . ?
C40 C39 H39B 110.6 . . ?
C38 C39 H39B 110.6 . . ?
H39A C39 H39B 108.7 . . ?
C39 C40 C41 110(2) . . ?
C39 C40 H40A 109.6 . . ?
C41 C40 H40A 109.6 . . ?
C39 C40 H40B 109.6 . . ?
C41 C40 H40B 109.6 . . ?
H40A C40 H40B 108.1 . . ?
C42 C41 C40 109(2) . . ?
C42 C41 P6 117.4(16) . . ?
C40 C41 P6 105.8(16) . . ?
C42 C41 H41 108.0 . . ?
C40 C41 H41 108.0 . . ?
P6 C41 H41 108.0 . . ?
C41 C42 H42A 109.5 . . ?
C41 C42 H42B 109.5 . . ?
H42A C42 H42B 109.5 . . ?
C41 C42 H42C 109.5 . . ?
H42A C42 H42C 109.5 . . ?
H42B C42 H42C 109.5 . . ?
Cl11 C100 Cl10 109.3 . . ?
Cl11 C100 H10A 109.8 . . ?
Cl10 C100 H10A 109.8 . . ?
Cl11 C100 H10B 109.8 . . ?
Cl10 C100 H10B 109.8 . . ?
H10A C100 H10B 108.3 . . ?

loop_
_geom_bond_atom_site_label_1
_geom_bond_atom_site_label_2
_geom_bond_distance
_geom_bond_site_symmetry_2
_geom_bond_publ_flag
W1 S2 2.291(5) . ?
W1 S4 2.316(4) . ?
W1 S1 2.369(5) . ?
W1 P1 2.556(5) . ?
W1 Br1 2.627(2) . ?
W1 P2 2.639(5) . ?
W1 W2 2.7899(10) . ?
W1 W3 2.7918(9) . ?
W2 S3 2.282(4) . ?
W2 S2 2.314(4) . ?
W2 S1 2.370(5) . ?
W2 P3 2.560(5) . ?
W2 P4 2.623(5) . ?
W2 Br2 2.636(2) . ?
W2 W3 2.7979(10) . ?
W3 S4 2.296(5) . ?
W3 S3 2.301(5) . ?
W3 S1 2.376(5) . ?
W3 P5 2.557(5) . ?
W3 Br3 2.629(2) . ?
W3 P6 2.637(5) . ?
P1 C5 1.81(3) . ?
P1 C2 1.85(2) . ?
P1 C7 1.91(2) . ?
P2 C13 1.84(2) . ?
P2 C8 1.85(2) . ?
P2 C10 1.89(2) . ?
P3 C19 1.82(2) . ?
P3 C21 1.83(2) . ?
P3 C16 1.87(2) . ?
P4 C24 1.80(2) . ?
P4 C22 1.84(2) . ?
P4 C27 1.87(2) . ?
P5 C35 1.86(2) . ?
P5 C33 1.89(2) . ?
P5 C30 1.92(2) . ?
P6 C36 1.838(17) . ?
P6 C38 1.86(2) . ?
P6 C41 1.86(2) . ?
C1 C2 1.47(3) . ?
C1 H1A 0.9600 . ?
C1 H1B 0.9600 . ?
C1 H1C 0.9600 . ?
C2 C3 1.58(3) . ?
C2 H2 0.9800 . ?
C3 C4 1.55(4) . ?
C3 H3A 0.9700 . ?
C3 H3B 0.9700 . ?
C4 C5 1.62(4) . ?
C4 H4A 0.9700 . ?
C4 H4B 0.9700 . ?
C5 C6 1.60(5) . ?
C5 H5 0.9800 . ?
C6 H6A 0.9600 . ?
C6 H6B 0.9600 . ?
C6 H6C 0.9600 . ?
C7 C8 1.45(2) . ?
C7 H7A 0.9700 . ?
C7 H7B 0.9700 . ?
C8 H8A 0.9700 . ?
C8 H8B 0.9700 . ?
C9 C10 1.54(3) . ?
C9 H9A 0.9600 . ?
C9 H9B 0.9600 . ?
C9 H9C 0.9600 . ?
C10 C11 1.51(4) . ?
C10 H10 0.9800 . ?
C11 C12 1.45(2) . ?
C11 H11A 0.9700 . ?
C11 H11B 0.9700 . ?
C12 C13 1.48(4) . ?
C12 H12A 0.9700 . ?
C12 H12B 0.9700 . ?
C13 C14 1.45(2) . ?
C13 H13 0.9800 . ?
C14 H14A 0.9600 . ?
C14 H14B 0.9600 . ?
C14 H14C 0.9600 . ?
C15 C16 1.59(3) . ?
C15 H15A 0.9600 . ?
C15 H15B 0.9600 . ?
C15 H15C 0.9600 . ?
C16 C17 1.50(4) . ?
C16 H16 0.9800 . ?
C17 C18 1.58(4) . ?
C17 H17A 0.9700 . ?
C17 H17B 0.9700 . ?
C18 C19 1.44(2) . ?
C18 H18A 0.9700 . ?
C18 H18B 0.9700 . ?
C19 C20 1.45(3) . ?
C19 H19 0.9800 . ?
C20 H20A 0.9600 . ?
C20 H20B 0.9600 . ?
C20 H20C 0.9600 . ?
C21 C22 1.50(3) . ?
C21 H21A 0.9700 . ?
C21 H21B 0.9700 . ?
C22 H22A 0.9700 . ?
C22 H22B 0.9700 . ?
C23 C24 1.57(4) . ?
C23 H23A 0.9600 . ?
C23 H23B 0.9600 . ?
C23 H23C 0.9600 . ?
C24 C25 1.60(4) . ?
C24 H24 0.9800 . ?
C25 C26 1.55(6) . ?
C25 H25A 0.9700 . ?
C25 H25B 0.9700 . ?
C26 C27 1.46(2) . ?
C26 H26A 0.9700 . ?
C26 H26B 0.9700 . ?
C27 C28 1.59(3) . ?
C27 H27 0.9800 . ?
C28 H28A 0.9600 . ?
C28 H28B 0.9600 . ?
C28 H28C 0.9600 . ?
C29 C30 1.46(2) . ?
C29 H29A 0.9600 . ?
C29 H29B 0.9600 . ?
C29 H29C 0.9600 . ?
C30 C31 1.48(4) . ?
C30 H30 0.9800 . ?
C31 C32 1.60(5) . ?
C31 H31A 0.9700 . ?
C31 H31B 0.9700 . ?
C32 C33 1.53(4) . ?
C32 H32A 0.9700 . ?
C32 H32B 0.9700 . ?
C33 C34 1.48(3) . ?
C33 H33 0.9800 . ?
C34 H34A 0.9600 . ?
C34 H34B 0.9600 . ?
C34 H34C 0.9600 . ?
C35 C36 1.55(3) . ?
C35 H35A 0.9700 . ?
C35 H35B 0.9700 . ?
C36 H36A 0.9700 . ?
C36 H36B 0.9700 . ?
C37 C38 1.58(4) . ?
C37 H37A 0.9600 . ?
C37 H37B 0.9600 . ?
C37 H37C 0.9600 . ?
C38 C39 1.56(3) . ?
C38 H38 0.9800 . ?
C39 C40 1.56(4) . ?
C39 H39A 0.9700 . ?
C39 H39B 0.9700 . ?
C40 C41 1.56(4) . ?
C40 H40A 0.9700 . ?
C40 H40B 0.9700 . ?
C41 C42 1.52(3) . ?
C41 H41 0.9800 . ?
C42 H42A 0.9600 . ?
C42 H42B 0.9600 . ?
C42 H42C 0.9600 . ?
C100 Cl11 1.6438 . ?
C100 Cl10 1.6942 . ?
C100 H10A 0.9700 . ?
C100 H10B 0.9701 . ?
